data_2211413
loop_
_publ_author_name
'Ma, Rong-Ming'
'Sun, Shao-Fa'
'Bao, Feng'

_publ_section_title
Bis{<i>N</i>-[(<i>Z</i>)-4-(3-methyl-5-oxo-1-phenyl-1<i>H</i>-pyrazol-4-ylidene)(phenyl)methyl]naphthylamido-\k^2^<i>N</i>,<i>O</i>}iron(II)
_journal_coeditor_code HB2174
_journal_issue 12
_journal_name_full 'Acta Crystallographica Section E'
_journal_page_first m3170
_journal_page_last m3171
_journal_paper_doi 10.1107/S1600536806044667
_journal_volume 62
_journal_year 2006
_chemical_formula_iupac '[Fe (C27 H20 N3 O1)2]'
_chemical_formula_moiety 'C54 H40 Fe N6 O2'
_chemical_formula_sum 'C54 H40 Fe N6 O2'
_chemical_formula_weight 860.77
_chemical_name_systematic
;
Bis{N-[(Z)-4-(3-methyl-5-oxo-1-phenyl-1H-pyrazol-4-
ylidene)(phenyl)methyl]naphthylamido-\k^2^N,O}iron(II)
;
_space_group_IT_number 14
_symmetry_cell_setting monoclinic
_symmetry_space_group_name_Hall '-P 2ybc'
_symmetry_space_group_name_H-M 'P 1 21/c 1'
_atom_sites_solution_hydrogens geom
_atom_sites_solution_primary direct
_atom_sites_solution_secondary difmap
_audit_creation_method SHELXL-97
_cell_angle_alpha 90.00
_cell_angle_beta 96.627(2)
_cell_angle_gamma 90.00
_cell_formula_units_Z 4
_cell_length_a 13.1106(9)
_cell_length_b 19.6822(13)
_cell_length_c 16.8314(11)
_cell_measurement_reflns_used 2528
_cell_measurement_temperature 292(2)
_cell_measurement_theta_max 19.04
_cell_measurement_theta_min 2.33
_cell_volume 4314.2(5)
_computing_cell_refinement 'SAINT (Bruker, 2001)'
_computing_data_collection 'SMART (Bruker, 2001)'
_computing_data_reduction SAINT
_computing_molecular_graphics 'SHELXTL (Bruker, 2001)'
_computing_publication_material SHELXTL
_computing_structure_refinement 'SHELXL97 (Sheldrick, 1997)'
_computing_structure_solution 'SHELXS97 (Sheldrick, 1997)'
_diffrn_ambient_temperature 292(2)
_diffrn_measured_fraction_theta_full 0.995
_diffrn_measured_fraction_theta_max 0.995
_diffrn_measurement_device_type 'Bruker SMART CCD'
_diffrn_measurement_method \w
_diffrn_radiation_monochromator graphite
_diffrn_radiation_source 'fine-focus sealed tube'
_diffrn_radiation_type MoK\a
_diffrn_radiation_wavelength 0.71073
_diffrn_reflns_av_R_equivalents 0.1231
_diffrn_reflns_av_sigmaI/netI 0.1667
_diffrn_reflns_limit_h_max 16
_diffrn_reflns_limit_h_min -16
_diffrn_reflns_limit_k_max 25
_diffrn_reflns_limit_k_min -25
_diffrn_reflns_limit_l_max 18
_diffrn_reflns_limit_l_min -21
_diffrn_reflns_number 31464
_diffrn_reflns_theta_full 27.00
_diffrn_reflns_theta_max 27.00
_diffrn_reflns_theta_min 1.60
_exptl_absorpt_coefficient_mu 0.400
_exptl_absorpt_correction_T_max 0.961
_exptl_absorpt_correction_T_min 0.924
_exptl_absorpt_correction_type multi-scan
_exptl_absorpt_process_details '(SADABS; Sheldrick, 2001)'
_exptl_crystal_colour red
_exptl_crystal_density_diffrn 1.325
_exptl_crystal_density_method 'not measured'
_exptl_crystal_description block
_exptl_crystal_F_000 1792
_exptl_crystal_size_max 0.20
_exptl_crystal_size_mid 0.20
_exptl_crystal_size_min 0.10
_refine_diff_density_max 0.346
_refine_diff_density_min -0.523
_refine_ls_extinction_method none
_refine_ls_goodness_of_fit_ref 0.817
_refine_ls_hydrogen_treatment constr
_refine_ls_matrix_type full
_refine_ls_number_parameters 570
_refine_ls_number_reflns 9368
_refine_ls_number_restraints 0
_refine_ls_restrained_S_all 0.817
_refine_ls_R_factor_all 0.1452
_refine_ls_R_factor_gt 0.0597
_refine_ls_shift/su_max 0.002
_refine_ls_shift/su_mean 0.000
_refine_ls_structure_factor_coef Fsqd
_refine_ls_weighting_details 'calc w=1/[\s^2^(Fo^2^)+(0.0538P)^2^] where P=(Fo^2^+2Fc^2^)/3'
_refine_ls_weighting_scheme calc
_refine_ls_wR_factor_gt 0.1137
_refine_ls_wR_factor_ref 0.1452
_reflns_number_gt 4102
_reflns_number_total 9368
_reflns_threshold_expression I>2\s(I)
_cod_data_source_file hb2174.cif
_cod_data_source_block I
_cod_original_sg_symbol_H-M 'P 21/c'
_cod_database_code 2211413
_cod_database_fobs_code 2211413

loop_
_symmetry_equiv_pos_as_xyz
'x, y, z'
'-x, y+1/2, -z+1/2'
'-x, -y, -z'
'x, -y-1/2, z-1/2'

loop_
_atom_site_type_symbol
_atom_site_label
_atom_site_fract_x
_atom_site_fract_y
_atom_site_fract_z
_atom_site_U_iso_or_equiv
_atom_site_adp_type
_atom_site_calc_flag
_atom_site_refinement_flags
_atom_site_occupancy
Fe Fe1 0.74448(4) 0.07434(2) 0.12871(3) 0.03701(17) Uani d . 1
C C1 0.7740(3) -0.06643(18) 0.1495(2) 0.0468(10) Uani d . 1
C C2 0.8805(3) -0.07211(19) 0.1578(2) 0.0499(10) Uani d . 1
C C3 0.9444(4) -0.0436(2) 0.1030(3) 0.0650(13) Uani d . 1
H H3 0.9140 -0.0190 0.0594 0.078 Uiso calc R 1
C C4 1.0479(4) -0.0514(2) 0.1125(3) 0.0798(15) Uani d . 1
H H4 1.0873 -0.0320 0.0760 0.096 Uiso calc R 1
C C5 1.0950(4) -0.0884(3) 0.1771(4) 0.0889(17) Uani d . 1
H H5 1.1658 -0.0943 0.1827 0.107 Uiso calc R 1
C C6 1.0403(5) -0.1152(2) 0.2307(3) 0.0856(17) Uani d . 1
H H6 1.0742 -0.1389 0.2736 0.103 Uiso calc R 1
C C7 0.9300(4) -0.1089(2) 0.2247(3) 0.0583(12) Uani d . 1
C C8 0.8725(4) -0.1383(2) 0.2788(3) 0.0706(14) Uani d . 1
H H8 0.9051 -0.1617 0.3226 0.085 Uiso calc R 1
C C9 0.7679(5) -0.1334(2) 0.2686(3) 0.0805(16) Uani d . 1
H H9 0.7297 -0.1544 0.3050 0.097 Uiso calc R 1
C C10 0.7173(4) -0.0969(2) 0.2035(3) 0.0644(13) Uani d . 1
H H10 0.6461 -0.0934 0.1971 0.077 Uiso calc R 1
C C11 0.6823(3) -0.1139(2) -0.0012(2) 0.0462(10) Uani d . 1
C C12 0.7485(3) -0.1418(2) -0.0467(3) 0.0621(12) Uani d . 1
H H12 0.8013 -0.1151 -0.0622 0.074 Uiso calc R 1
C C13 0.7414(4) -0.2078(3) -0.0710(3) 0.0792(15) Uani d . 1
H H13 0.7872 -0.2243 -0.1046 0.095 Uiso calc R 1
C C14 0.6702(5) -0.2491(3) -0.0473(3) 0.0886(17) Uani d . 1
H H14 0.6677 -0.2945 -0.0627 0.106 Uiso calc R 1
C C15 0.6002(5) -0.2235(3) 0.0002(3) 0.108(2) Uani d . 1
H H15 0.5494 -0.2515 0.0165 0.129 Uiso calc R 1
C C16 0.6060(4) -0.1558(2) 0.0237(3) 0.0822(16) Uani d . 1
H H16 0.5591 -0.1383 0.0558 0.099 Uiso calc R 1
C C17 0.6851(3) -0.04055(19) 0.0192(2) 0.0443(10) Uani d . 1
C C18 0.6488(3) 0.00769(19) -0.0391(2) 0.0446(10) Uani d . 1
C C19 0.5916(3) -0.0009(2) -0.1163(2) 0.0575(12) Uani d . 1
C C20 0.6680(3) 0.0789(2) -0.0323(2) 0.0452(10) Uani d . 1
C C21 0.5434(4) -0.0637(2) -0.1528(3) 0.0952(19) Uani d . 1
H H21A 0.5017 -0.0524 -0.2016 0.143 Uiso calc R 1
H H21B 0.5013 -0.0842 -0.1163 0.143 Uiso calc R 1
H H21C 0.5960 -0.0950 -0.1638 0.143 Uiso calc R 1
C C22 0.6171(3) 0.1764(2) -0.1273(2) 0.0545(11) Uani d . 1
C C23 0.5442(3) 0.1934(2) -0.1906(2) 0.0640(13) Uani d . 1
H H23 0.5029 0.1600 -0.2169 0.077 Uiso calc R 1
C C24 0.5337(4) 0.2603(3) -0.2139(3) 0.0786(15) Uani d . 1
H H24 0.4855 0.2719 -0.2566 0.094 Uiso calc R 1
C C25 0.5926(4) 0.3095(3) -0.1754(3) 0.0897(17) Uani d . 1
H H25 0.5841 0.3546 -0.1912 0.108 Uiso calc R 1
C C26 0.6643(5) 0.2925(3) -0.1136(3) 0.103(2) Uani d . 1
H H26 0.7054 0.3261 -0.0877 0.124 Uiso calc R 1
C C27 0.6766(4) 0.2258(2) -0.0889(3) 0.0826(16) Uani d . 1
H H27 0.7253 0.2146 -0.0463 0.099 Uiso calc R 1
C C28 0.8958(3) 0.18260(19) 0.1158(2) 0.0471(10) Uani d . 1
C C29 0.9658(3) 0.1679(2) 0.0629(3) 0.0617(12) Uani d . 1
H H29 0.9967 0.1253 0.0638 0.074 Uiso calc R 1
C C30 0.9904(4) 0.2166(3) 0.0081(3) 0.0724(14) Uani d . 1
H H30 1.0355 0.2053 -0.0286 0.087 Uiso calc R 1
C C31 0.9501(4) 0.2798(2) 0.0070(3) 0.0690(13) Uani d . 1
H H31 0.9713 0.3123 -0.0277 0.083 Uiso calc R 1
C C32 0.8751(3) 0.2970(2) 0.0591(2) 0.0514(11) Uani d . 1
C C33 0.8281(4) 0.3617(2) 0.0582(3) 0.0620(12) Uani d . 1
H H33 0.8474 0.3949 0.0236 0.074 Uiso calc R 1
C C34 0.7574(4) 0.3760(2) 0.1055(3) 0.0705(14) Uani d . 1
H H34 0.7279 0.4190 0.1038 0.085 Uiso calc R 1
C C35 0.7263(4) 0.3273(2) 0.1580(3) 0.0721(14) Uani d . 1
H H35 0.6747 0.3372 0.1898 0.087 Uiso calc R 1
C C36 0.7732(3) 0.2642(2) 0.1623(3) 0.0569(11) Uani d . 1
H H36 0.7545 0.2325 0.1990 0.068 Uiso calc R 1
C C37 0.8465(3) 0.24718(19) 0.1139(2) 0.0420(10) Uani d . 1
C C38 0.9208(3) 0.11656(18) 0.2359(2) 0.0413(9) Uani d . 1
C C39 1.0283(3) 0.1450(2) 0.2551(2) 0.0489(10) Uani d . 1
C C40 1.0448(4) 0.2025(2) 0.3020(2) 0.0668(13) Uani d . 1
H H40 0.9886 0.2269 0.3155 0.080 Uiso calc R 1
C C41 1.1423(5) 0.2247(3) 0.3293(3) 0.0866(17) Uani d . 1
H H41 1.1527 0.2640 0.3599 0.104 Uiso calc R 1
C C42 1.2209(5) 0.1879(4) 0.3102(3) 0.101(2) Uani d . 1
H H42 1.2871 0.2016 0.3292 0.121 Uiso calc R 1
C C43 1.2088(4) 0.1306(4) 0.2636(3) 0.102(2) Uani d . 1
H H43 1.2661 0.1068 0.2509 0.122 Uiso calc R 1
C C44 1.1114(4) 0.1084(3) 0.2357(3) 0.0758(15) Uani d . 1
H H44 1.1021 0.0696 0.2043 0.091 Uiso calc R 1
C C45 0.8864(3) 0.07278(18) 0.2931(2) 0.0388(9) Uani d . 1
C C46 0.7831(3) 0.05152(17) 0.2908(2) 0.0406(9) Uani d . 1
C C47 0.9352(3) 0.04780(19) 0.3672(2) 0.0421(10) Uani d . 1
C C48 1.0431(3) 0.0485(2) 0.4026(2) 0.0658(13) Uani d . 1
H H48A 1.0483 0.0300 0.4557 0.099 Uiso calc R 1
H H48B 1.0681 0.0944 0.4049 0.099 Uiso calc R 1
H H48C 1.0835 0.0217 0.3703 0.099 Uiso calc R 1
C C49 0.6892(3) -0.01284(18) 0.3921(2) 0.0415(9) Uani d . 1
C C50 0.5961(3) -0.0179(2) 0.3462(2) 0.0578(12) Uani d . 1
H H50 0.5875 0.0005 0.2949 0.069 Uiso calc R 1
C C51 0.5128(3) -0.0510(2) 0.3766(3) 0.0659(13) Uani d . 1
H H51 0.4496 -0.0546 0.3455 0.079 Uiso calc R 1
C C52 0.5258(3) -0.0779(2) 0.4524(3) 0.0643(12) Uani d . 1
H H52 0.4721 -0.1001 0.4731 0.077 Uiso calc R 1
C C53 0.6201(4) -0.0714(2) 0.4972(3) 0.0691(13) Uani d . 1
H H53 0.6293 -0.0890 0.5488 0.083 Uiso calc R 1
C C54 0.7023(3) -0.0392(2) 0.4669(2) 0.0547(11) Uani d . 1
H H54 0.7657 -0.0359 0.4978 0.066 Uiso calc R 1
N N1 0.7264(3) -0.02024(14) 0.09027(18) 0.0507(9) Uani d . 1
N N2 0.8629(2) 0.13230(14) 0.16902(17) 0.0443(8) Uani d . 1
N N3 0.8700(2) 0.01598(15) 0.40757(17) 0.0474(8) Uani d . 1
N N4 0.7735(2) 0.01907(15) 0.36137(17) 0.0445(8) Uani d . 1
N N5 0.6258(2) 0.10654(16) -0.10337(18) 0.0508(9) Uani d . 1
N N6 0.5767(3) 0.05711(18) -0.1540(2) 0.0652(11) Uani d . 1
O O1 0.70704(19) 0.05938(12) 0.23508(14) 0.0486(7) Uani d . 1
O O2 0.7136(2) 0.11377(12) 0.02527(14) 0.0565(8) Uani d . 1

loop_
_atom_site_aniso_label
_atom_site_aniso_U_11
_atom_site_aniso_U_22
_atom_site_aniso_U_33
_atom_site_aniso_U_12
_atom_site_aniso_U_13
_atom_site_aniso_U_23
Fe1 0.0476(3) 0.0338(3) 0.0272(3) -0.0032(3) -0.0063(2) 0.0049(2)
C1 0.063(3) 0.032(2) 0.043(2) 0.004(2) -0.009(2) 0.0000(19)
C2 0.071(3) 0.039(2) 0.038(2) 0.008(2) -0.002(2) 0.002(2)
C3 0.086(4) 0.055(3) 0.049(3) 0.004(3) -0.010(3) 0.004(2)
C4 0.068(4) 0.090(4) 0.082(4) 0.003(3) 0.011(3) 0.012(3)
C5 0.064(4) 0.098(4) 0.103(5) 0.020(3) 0.001(3) 0.010(4)
C6 0.098(5) 0.073(4) 0.077(4) 0.023(3) -0.025(3) 0.013(3)
C7 0.080(4) 0.043(3) 0.049(3) 0.010(2) -0.005(3) 0.002(2)
C8 0.095(4) 0.065(3) 0.050(3) 0.019(3) -0.001(3) 0.015(2)
C9 0.128(5) 0.052(3) 0.064(3) 0.010(3) 0.024(3) 0.017(3)
C10 0.087(4) 0.042(3) 0.064(3) 0.005(2) 0.007(3) 0.005(2)
C11 0.053(3) 0.043(3) 0.042(2) -0.001(2) 0.002(2) 0.000(2)
C12 0.051(3) 0.059(3) 0.079(3) -0.006(2) 0.021(2) -0.014(3)
C13 0.087(4) 0.068(4) 0.087(4) 0.002(3) 0.028(3) -0.024(3)
C14 0.137(5) 0.055(3) 0.079(4) -0.014(3) 0.031(4) -0.018(3)
C15 0.173(6) 0.062(4) 0.098(5) -0.053(4) 0.054(4) -0.018(3)
C16 0.103(4) 0.066(3) 0.085(4) -0.024(3) 0.043(3) -0.023(3)
C17 0.042(2) 0.044(2) 0.046(3) -0.0026(19) 0.002(2) -0.001(2)
C18 0.049(3) 0.046(2) 0.036(2) 0.000(2) -0.0063(19) 0.0005(19)
C19 0.058(3) 0.056(3) 0.052(3) 0.007(2) -0.021(2) -0.005(2)
C20 0.047(2) 0.054(3) 0.033(2) 0.003(2) -0.0023(18) 0.007(2)
C21 0.125(5) 0.061(3) 0.082(4) 0.006(3) -0.065(3) -0.011(3)
C22 0.061(3) 0.064(3) 0.037(2) 0.000(2) -0.002(2) 0.015(2)
C23 0.061(3) 0.070(3) 0.058(3) -0.001(2) -0.007(2) 0.022(2)
C24 0.085(4) 0.082(4) 0.065(3) 0.006(3) -0.010(3) 0.037(3)
C25 0.120(5) 0.058(3) 0.085(4) -0.003(3) -0.009(4) 0.030(3)
C26 0.145(6) 0.069(4) 0.084(4) -0.031(3) -0.034(4) 0.032(3)
C27 0.108(4) 0.066(3) 0.065(3) -0.019(3) -0.025(3) 0.021(3)
C28 0.057(3) 0.043(2) 0.039(2) -0.006(2) -0.010(2) 0.0035(19)
C29 0.078(3) 0.055(3) 0.053(3) 0.004(2) 0.012(3) 0.007(2)
C30 0.076(4) 0.078(4) 0.069(3) -0.001(3) 0.032(3) 0.010(3)
C31 0.085(4) 0.065(3) 0.060(3) -0.011(3) 0.019(3) 0.013(3)
C32 0.063(3) 0.044(3) 0.045(3) -0.013(2) -0.005(2) 0.010(2)
C33 0.066(3) 0.055(3) 0.064(3) -0.005(3) 0.003(3) 0.013(2)
C34 0.069(4) 0.042(3) 0.098(4) 0.006(2) 0.001(3) 0.012(3)
C35 0.070(3) 0.062(3) 0.085(4) 0.011(3) 0.008(3) 0.003(3)
C36 0.059(3) 0.055(3) 0.056(3) -0.005(2) 0.002(2) 0.012(2)
C37 0.040(2) 0.046(2) 0.039(2) -0.0051(19) -0.0002(19) 0.0043(19)
C38 0.045(2) 0.037(2) 0.041(2) -0.0009(18) 0.0038(19) -0.0030(18)
C39 0.057(3) 0.057(3) 0.031(2) -0.003(2) -0.003(2) 0.002(2)
C40 0.076(4) 0.061(3) 0.059(3) -0.015(3) -0.011(3) 0.009(2)
C41 0.078(4) 0.091(4) 0.087(4) -0.029(4) -0.007(3) 0.008(3)
C42 0.067(4) 0.160(7) 0.072(4) -0.044(4) -0.006(3) 0.021(4)
C43 0.058(4) 0.180(7) 0.069(4) -0.004(4) 0.014(3) 0.005(4)
C44 0.049(3) 0.119(4) 0.061(3) 0.004(3) 0.011(2) -0.021(3)
C45 0.035(2) 0.044(2) 0.036(2) -0.0019(19) -0.0024(17) 0.0032(19)
C46 0.054(3) 0.036(2) 0.030(2) 0.0040(19) -0.0024(19) 0.0018(17)
C47 0.038(2) 0.050(2) 0.037(2) -0.0055(19) -0.0014(19) 0.0052(19)
C48 0.058(3) 0.085(3) 0.050(3) -0.002(2) -0.012(2) 0.016(2)
C49 0.040(2) 0.044(2) 0.040(2) -0.0051(19) 0.0001(19) 0.0038(19)
C50 0.051(3) 0.071(3) 0.050(3) -0.005(2) 0.000(2) 0.013(2)
C51 0.049(3) 0.079(3) 0.070(3) -0.005(2) 0.005(2) 0.004(3)
C52 0.057(3) 0.072(3) 0.065(3) -0.005(3) 0.015(3) 0.014(3)
C53 0.094(4) 0.064(3) 0.049(3) -0.002(3) 0.005(3) 0.012(2)
C54 0.050(3) 0.062(3) 0.050(3) -0.007(2) 0.000(2) 0.012(2)
N1 0.069(2) 0.0349(18) 0.044(2) 0.0060(16) -0.0106(18) 0.0004(15)
N2 0.048(2) 0.0422(19) 0.0405(19) -0.0039(16) -0.0021(16) 0.0092(15)
N3 0.049(2) 0.054(2) 0.0351(19) -0.0014(17) -0.0089(16) 0.0042(16)
N4 0.049(2) 0.0444(19) 0.0365(19) -0.0008(16) -0.0083(16) 0.0067(15)
N5 0.060(2) 0.053(2) 0.0362(19) 0.0028(18) -0.0096(17) 0.0093(17)
N6 0.079(3) 0.058(2) 0.050(2) 0.006(2) -0.0272(19) -0.0012(19)
O1 0.0513(17) 0.0541(17) 0.0371(15) 0.0006(13) -0.0091(13) 0.0111(12)
O2 0.079(2) 0.0489(16) 0.0368(16) -0.0123(15) -0.0144(14) 0.0060(13)

loop_
_atom_type_symbol
_atom_type_description
_atom_type_scat_dispersion_real
_atom_type_scat_dispersion_imag
_atom_type_scat_source
C C 0.0033 0.0016 'International Tables Vol C Tables 4.2.6.8 and 6.1.1.4'
H H 0.0000 0.0000 'International Tables Vol C Tables 4.2.6.8 and 6.1.1.4'
N N 0.0061 0.0033 'International Tables Vol C Tables 4.2.6.8 and 6.1.1.4'
O O 0.0106 0.0060 'International Tables Vol C Tables 4.2.6.8 and 6.1.1.4'
Fe Fe 0.3463 0.8444 'International Tables Vol C Tables 4.2.6.8 and 6.1.1.4'

loop_
_geom_angle_atom_site_label_1
_geom_angle_atom_site_label_2
_geom_angle_atom_site_label_3
_geom_angle
_geom_angle_publ_flag
O2 Fe1 O1 149.08(11) y
O2 Fe1 N1 94.56(12) y
O1 Fe1 N1 97.24(11) y
O2 Fe1 N2 98.85(12) y
O1 Fe1 N2 92.48(11) y
N1 Fe1 N2 135.56(13) y
C10 C1 C2 120.7(4) ?
C10 C1 N1 120.6(4) ?
C2 C1 N1 118.1(4) ?
C1 C2 C7 118.6(4) ?
C1 C2 C3 124.0(4) ?
C7 C2 C3 117.4(4) ?
C4 C3 C2 122.1(4) ?
C4 C3 H3 118.9 ?
C2 C3 H3 118.9 ?
C3 C4 C5 119.9(5) ?
C3 C4 H4 120.0 ?
C5 C4 H4 120.0 ?
C6 C5 C4 120.9(5) ?
C6 C5 H5 119.5 ?
C4 C5 H5 119.5 ?
C5 C6 C7 122.3(5) ?
C5 C6 H6 118.8 ?
C7 C6 H6 118.8 ?
C8 C7 C2 120.1(4) ?
C8 C7 C6 122.6(4) ?
C2 C7 C6 117.3(4) ?
C9 C8 C7 120.4(4) ?
C9 C8 H8 119.8 ?
C7 C8 H8 119.8 ?
C8 C9 C10 120.6(5) ?
C8 C9 H9 119.7 ?
C10 C9 H9 119.7 ?
C1 C10 C9 119.6(5) ?
C1 C10 H10 120.2 ?
C9 C10 H10 120.2 ?
C12 C11 C16 117.6(4) ?
C12 C11 C17 122.1(4) ?
C16 C11 C17 120.3(4) ?
C11 C12 C13 122.5(4) ?
C11 C12 H12 118.8 ?
C13 C12 H12 118.8 ?
C14 C13 C12 121.2(5) ?
C14 C13 H13 119.4 ?
C12 C13 H13 119.4 ?
C13 C14 C15 119.1(5) ?
C13 C14 H14 120.5 ?
C15 C14 H14 120.5 ?
C14 C15 C16 119.8(5) ?
C14 C15 H15 120.1 ?
C16 C15 H15 120.1 ?
C15 C16 C11 119.9(5) ?
C15 C16 H16 120.1 ?
C11 C16 H16 120.1 ?
N1 C17 C18 119.9(3) ?
N1 C17 C11 120.2(3) ?
C18 C17 C11 119.8(3) ?
C17 C18 C20 124.3(3) ?
C17 C18 C19 130.7(4) ?
C20 C18 C19 104.9(3) ?
N6 C19 C18 111.7(3) ?
N6 C19 C21 119.5(3) ?
C18 C19 C21 128.6(4) ?
O2 C20 N5 123.7(3) ?
O2 C20 C18 130.7(3) ?
N5 C20 C18 105.6(3) ?
C19 C21 H21A 109.5 ?
C19 C21 H21B 109.5 ?
H21A C21 H21B 109.5 ?
C19 C21 H21C 109.5 ?
H21A C21 H21C 109.5 ?
H21B C21 H21C 109.5 ?
C27 C22 C23 119.8(4) ?
C27 C22 N5 121.9(4) ?
C23 C22 N5 118.2(4) ?
C24 C23 C22 119.1(4) ?
C24 C23 H23 120.4 ?
C22 C23 H23 120.4 ?
C25 C24 C23 121.0(4) ?
C25 C24 H24 119.5 ?
C23 C24 H24 119.5 ?
C24 C25 C26 119.7(5) ?
C24 C25 H25 120.2 ?
C26 C25 H25 120.2 ?
C25 C26 C27 120.7(5) ?
C25 C26 H26 119.7 ?
C27 C26 H26 119.7 ?
C22 C27 C26 119.7(4) ?
C22 C27 H27 120.1 ?
C26 C27 H27 120.1 ?
C29 C28 C37 120.4(4) ?
C29 C28 N2 121.9(4) ?
C37 C28 N2 117.4(4) ?
C28 C29 C30 120.3(4) ?
C28 C29 H29 119.8 ?
C30 C29 H29 119.8 ?
C31 C30 C29 121.5(4) ?
C31 C30 H30 119.2 ?
C29 C30 H30 119.2 ?
C30 C31 C32 120.4(4) ?
C30 C31 H31 119.8 ?
C32 C31 H31 119.8 ?
C33 C32 C37 118.6(4) ?
C33 C32 C31 122.5(4) ?
C37 C32 C31 118.9(4) ?
C34 C33 C32 121.4(4) ?
C34 C33 H33 119.3 ?
C32 C33 H33 119.3 ?
C33 C34 C35 120.8(4) ?
C33 C34 H34 119.6 ?
C35 C34 H34 119.6 ?
C36 C35 C34 119.2(4) ?
C36 C35 H35 120.4 ?
C34 C35 H35 120.4 ?
C37 C36 C35 121.7(4) ?
C37 C36 H36 119.2 ?
C35 C36 H36 119.2 ?
C36 C37 C28 123.5(4) ?
C36 C37 C32 118.1(4) ?
C28 C37 C32 118.4(4) ?
N2 C38 C45 122.0(3) ?
N2 C38 C39 121.6(3) ?
C45 C38 C39 116.4(3) ?
C44 C39 C40 119.2(4) ?
C44 C39 C38 119.9(4) ?
C40 C39 C38 120.3(4) ?
C41 C40 C39 121.9(5) ?
C41 C40 H40 119.1 ?
C39 C40 H40 119.1 ?
C42 C41 C40 117.5(6) ?
C42 C41 H41 121.3 ?
C40 C41 H41 121.3 ?
C41 C42 C43 123.0(6) ?
C41 C42 H42 118.5 ?
C43 C42 H42 118.5 ?
C42 C43 C44 119.7(6) ?
C42 C43 H43 120.1 ?
C44 C43 H43 120.1 ?
C39 C44 C43 118.8(5) ?
C39 C44 H44 120.6 ?
C43 C44 H44 120.6 ?
C38 C45 C46 123.1(3) ?
C38 C45 C47 131.7(3) ?
C46 C45 C47 104.7(3) ?
O1 C46 N4 122.9(3) ?
O1 C46 C45 129.6(3) ?
N4 C46 C45 107.4(3) ?
N3 C47 C45 111.5(3) ?
N3 C47 C48 116.7(3) ?
C45 C47 C48 131.7(4) ?
C47 C48 H48A 109.5 ?
C47 C48 H48B 109.5 ?
H48A C48 H48B 109.5 ?
C47 C48 H48C 109.5 ?
H48A C48 H48C 109.5 ?
H48B C48 H48C 109.5 ?
C54 C49 C50 120.4(4) ?
C54 C49 N4 119.2(3) ?
C50 C49 N4 120.4(3) ?
C49 C50 C51 120.1(4) ?
C49 C50 H50 119.9 ?
C51 C50 H50 119.9 ?
C52 C51 C50 119.7(4) ?
C52 C51 H51 120.2 ?
C50 C51 H51 120.2 ?
C51 C52 C53 118.7(4) ?
C51 C52 H52 120.6 ?
C53 C52 H52 120.6 ?
C52 C53 C54 121.6(4) ?
C52 C53 H53 119.2 ?
C54 C53 H53 119.2 ?
C49 C54 C53 119.5(4) ?
C49 C54 H54 120.2 ?
C53 C54 H54 120.2 ?
C17 N1 C1 122.5(3) ?
C17 N1 Fe1 127.2(3) ?
C1 N1 Fe1 110.0(2) ?
C38 N2 C28 120.7(3) ?
C38 N2 Fe1 120.5(2) ?
C28 N2 Fe1 117.6(2) ?
C47 N3 N4 106.9(3) ?
C46 N4 N3 109.4(3) ?
C46 N4 C49 132.6(3) ?
N3 N4 C49 117.9(3) ?
C20 N5 N6 111.5(3) ?
C20 N5 C22 129.5(3) ?
N6 N5 C22 118.6(3) ?
C19 N6 N5 106.1(3) ?
C46 O1 Fe1 115.6(2) ?
C20 O2 Fe1 120.3(2) ?

loop_
_geom_bond_atom_site_label_1
_geom_bond_atom_site_label_2
_geom_bond_distance
_geom_bond_publ_flag
Fe1 O2 1.907(2) y
Fe1 O1 1.933(2) y
Fe1 N1 1.976(3) y
Fe1 N2 1.982(3) y
C1 C10 1.376(5) ?
C1 C2 1.392(5) ?
C1 N1 1.437(4) ?
C2 C7 1.429(5) ?
C2 C3 1.430(5) ?
C3 C4 1.356(6) ?
C3 H3 0.9300 ?
C4 C5 1.391(6) ?
C4 H4 0.9300 ?
C5 C6 1.324(6) ?
C5 H5 0.9300 ?
C6 C7 1.444(6) ?
C6 H6 0.9300 ?
C7 C8 1.375(6) ?
C8 C9 1.365(6) ?
C8 H8 0.9300 ?
C9 C10 1.412(6) ?
C9 H9 0.9300 ?
C10 H10 0.9300 ?
C11 C12 1.339(5) ?
C11 C16 1.397(5) ?
C11 C17 1.483(5) ?
C12 C13 1.362(5) ?
C12 H12 0.9300 ?
C13 C14 1.333(6) ?
C13 H13 0.9300 ?
C14 C15 1.381(7) ?
C14 H14 0.9300 ?
C15 C16 1.390(6) ?
C15 H15 0.9300 ?
C16 H16 0.9300 ?
C17 N1 1.316(4) ?
C17 C18 1.408(5) ?
C18 C20 1.427(5) ?
C18 C19 1.434(5) ?
C19 N6 1.310(5) ?
C19 C21 1.488(5) ?
C20 O2 1.277(4) ?
C20 N5 1.372(4) ?
C21 H21A 0.9600 ?
C21 H21B 0.9600 ?
C21 H21C 0.9600 ?
C22 C27 1.362(5) ?
C22 C23 1.388(5) ?
C22 N5 1.433(5) ?
C23 C24 1.376(5) ?
C23 H23 0.9300 ?
C24 C25 1.356(6) ?
C24 H24 0.9300 ?
C25 C26 1.361(6) ?
C25 H25 0.9300 ?
C26 C27 1.381(6) ?
C26 H26 0.9300 ?
C27 H27 0.9300 ?
C28 C29 1.381(5) ?
C28 C37 1.425(5) ?
C28 N2 1.434(4) ?
C29 C30 1.392(5) ?
C29 H29 0.9300 ?
C30 C31 1.350(6) ?
C30 H30 0.9300 ?
C31 C32 1.432(6) ?
C31 H31 0.9300 ?
C32 C33 1.413(5) ?
C32 C37 1.427(5) ?
C33 C34 1.320(5) ?
C33 H33 0.9300 ?
C34 C35 1.396(6) ?
C34 H34 0.9300 ?
C35 C36 1.385(5) ?
C35 H35 0.9300 ?
C36 C37 1.370(5) ?
C36 H36 0.9300 ?
C38 N2 1.320(4) ?
C38 C45 1.404(5) ?
C38 C39 1.516(5) ?
C39 C44 1.376(5) ?
C39 C40 1.383(5) ?
C40 C41 1.379(6) ?
C40 H40 0.9300 ?
C41 C42 1.330(7) ?
C41 H41 0.9300 ?
C42 C43 1.372(7) ?
C42 H42 0.9300 ?
C43 C44 1.380(6) ?
C43 H43 0.9300 ?
C44 H44 0.9300 ?
C45 C46 1.414(5) ?
C45 C47 1.423(5) ?
C46 O1 1.297(4) ?
C46 N4 1.367(4) ?
C47 N3 1.310(4) ?
C47 C48 1.471(5) ?
C48 H48A 0.9600 ?
C48 H48B 0.9600 ?
C48 H48C 0.9600 ?
C49 C54 1.354(5) ?
C49 C50 1.371(5) ?
C49 N4 1.420(4) ?
C50 C51 1.418(5) ?
C50 H50 0.9300 ?
C51 C52 1.372(5) ?
C51 H51 0.9300 ?
C52 C53 1.378(6) ?
C52 H52 0.9300 ?
C53 C54 1.396(5) ?
C53 H53 0.9300 ?
C54 H54 0.9300 ?
N3 N4 1.408(4) ?
N5 N6 1.400(4) ?

loop_
_geom_hbond_atom_site_label_D
_geom_hbond_atom_site_label_H
_geom_hbond_atom_site_label_A
_geom_hbond_site_symmetry_A
_geom_hbond_distance_DH
_geom_hbond_distance_HA
_geom_hbond_distance_DA
_geom_hbond_angle_DHA
C27 H27 O2 . 0.93 2.34 2.928(5) 121
C50 H50 O1 . 0.93 2.28 2.924(5) 126
C48 H48A N3 3_756 0.96 2.59 3.504(5) 160

loop_
_geom_torsion_atom_site_label_1
_geom_torsion_atom_site_label_2
_geom_torsion_atom_site_label_3
_geom_torsion_atom_site_label_4
_geom_torsion
C10 C1 C2 C7 -1.4(6)
N1 C1 C2 C7 169.8(3)
C10 C1 C2 C3 178.1(4)
N1 C1 C2 C3 -10.7(6)
C1 C2 C3 C4 -178.8(4)
C7 C2 C3 C4 0.7(6)
C2 C3 C4 C5 0.4(7)
C3 C4 C5 C6 -1.3(8)
C4 C5 C6 C7 1.2(8)
C1 C2 C7 C8 0.5(6)
C3 C2 C7 C8 -179.0(4)
C1 C2 C7 C6 178.7(4)
C3 C2 C7 C6 -0.9(5)
C5 C6 C7 C8 178.1(5)
C5 C6 C7 C2 0.0(7)
C2 C7 C8 C9 0.9(7)
C6 C7 C8 C9 -177.2(4)
C7 C8 C9 C10 -1.4(7)
C2 C1 C10 C9 0.9(6)
N1 C1 C10 C9 -170.1(3)
C8 C9 C10 C1 0.5(7)
C16 C11 C12 C13 2.3(7)
C17 C11 C12 C13 -174.7(4)
C11 C12 C13 C14 -3.1(8)
C12 C13 C14 C15 2.4(9)
C13 C14 C15 C16 -1.0(9)
C14 C15 C16 C11 0.2(8)
C12 C11 C16 C15 -0.9(7)
C17 C11 C16 C15 176.2(4)
C12 C11 C17 N1 -101.8(5)
C16 C11 C17 N1 81.3(5)
C12 C11 C17 C18 74.6(5)
C16 C11 C17 C18 -102.4(5)
N1 C17 C18 C20 10.8(6)
C11 C17 C18 C20 -165.5(4)
N1 C17 C18 C19 -172.3(4)
C11 C17 C18 C19 11.3(7)
C17 C18 C19 N6 -177.1(4)
C20 C18 C19 N6 0.3(5)
C17 C18 C19 C21 8.2(8)
C20 C18 C19 C21 -174.5(5)
C17 C18 C20 O2 -4.4(7)
C19 C18 C20 O2 178.0(4)
C17 C18 C20 N5 175.9(4)
C19 C18 C20 N5 -1.7(4)
C27 C22 C23 C24 0.4(7)
N5 C22 C23 C24 179.2(4)
C22 C23 C24 C25 -0.7(8)
C23 C24 C25 C26 1.0(9)
C24 C25 C26 C27 -0.9(9)
C23 C22 C27 C26 -0.3(8)
N5 C22 C27 C26 -179.1(5)
C25 C26 C27 C22 0.6(9)
C37 C28 C29 C30 1.2(6)
N2 C28 C29 C30 175.3(4)
C28 C29 C30 C31 2.6(7)
C29 C30 C31 C32 -4.4(7)
C30 C31 C32 C33 -177.7(4)
C30 C31 C32 C37 2.3(6)
C37 C32 C33 C34 -1.5(6)
C31 C32 C33 C34 178.5(4)
C32 C33 C34 C35 -0.2(7)
C33 C34 C35 C36 2.3(7)
C34 C35 C36 C37 -2.7(7)
C35 C36 C37 C28 -179.3(4)
C35 C36 C37 C32 1.0(6)
C29 C28 C37 C36 177.2(4)
N2 C28 C37 C36 2.8(5)
C29 C28 C37 C32 -3.1(5)
N2 C28 C37 C32 -177.5(3)
C33 C32 C37 C36 1.1(5)
C31 C32 C37 C36 -178.9(4)
C33 C32 C37 C28 -178.6(3)
C31 C32 C37 C28 1.4(5)
N2 C38 C39 C44 -94.0(5)
C45 C38 C39 C44 86.0(5)
N2 C38 C39 C40 95.2(5)
C45 C38 C39 C40 -84.7(4)
C44 C39 C40 C41 0.6(6)
C38 C39 C40 C41 171.4(4)
C39 C40 C41 C42 -1.3(7)
C40 C41 C42 C43 1.6(9)
C41 C42 C43 C44 -1.1(9)
C40 C39 C44 C43 -0.1(7)
C38 C39 C44 C43 -171.0(4)
C42 C43 C44 C39 0.4(8)
N2 C38 C45 C46 -11.1(6)
C39 C38 C45 C46 168.8(3)
N2 C38 C45 C47 178.4(4)
C39 C38 C45 C47 -1.7(6)
C38 C45 C46 O1 9.6(6)
C47 C45 C46 O1 -177.7(4)
C38 C45 C46 N4 -170.2(3)
C47 C45 C46 N4 2.5(4)
C38 C45 C47 N3 170.5(4)
C46 C45 C47 N3 -1.3(4)
C38 C45 C47 C48 -13.2(7)
C46 C45 C47 C48 175.0(4)
C54 C49 C50 C51 -0.2(6)
N4 C49 C50 C51 178.7(3)
C49 C50 C51 C52 0.1(6)
C50 C51 C52 C53 0.4(7)
C51 C52 C53 C54 -0.9(7)
C50 C49 C54 C53 -0.3(6)
N4 C49 C54 C53 -179.2(4)
C52 C53 C54 C49 0.9(7)
C18 C17 N1 C1 -173.6(4)
C11 C17 N1 C1 2.7(6)
C18 C17 N1 Fe1 0.5(6)
C11 C17 N1 Fe1 176.9(3)
C10 C1 N1 C17 -89.8(5)
C2 C1 N1 C17 99.0(4)
C10 C1 N1 Fe1 95.2(4)
C2 C1 N1 Fe1 -76.0(4)
O2 Fe1 N1 C17 -12.3(4)
O1 Fe1 N1 C17 139.1(3)
N2 Fe1 N1 C17 -119.9(3)
O2 Fe1 N1 C1 162.5(3)
O1 Fe1 N1 C1 -46.2(3)
N2 Fe1 N1 C1 54.9(3)
C45 C38 N2 C28 173.4(3)
C39 C38 N2 C28 -6.5(5)
C45 C38 N2 Fe1 -19.6(5)
C39 C38 N2 Fe1 160.5(3)
C29 C28 N2 C38 79.9(5)
C37 C28 N2 C38 -105.8(4)
C29 C28 N2 Fe1 -87.5(4)
C37 C28 N2 Fe1 86.8(3)
O2 Fe1 N2 C38 -169.5(3)
O1 Fe1 N2 C38 39.4(3)
N1 Fe1 N2 C38 -63.6(3)
O2 Fe1 N2 C28 -2.1(3)
O1 Fe1 N2 C28 -153.2(3)
N1 Fe1 N2 C28 103.8(3)
C45 C47 N3 N4 -0.5(4)
C48 C47 N3 N4 -177.4(3)
O1 C46 N4 N3 177.3(3)
C45 C46 N4 N3 -2.9(4)
O1 C46 N4 C49 0.7(6)
C45 C46 N4 C49 -179.5(3)
C47 N3 N4 C46 2.1(4)
C47 N3 N4 C49 179.3(3)
C54 C49 N4 C46 -177.7(4)
C50 C49 N4 C46 3.4(6)
C54 C49 N4 N3 6.0(5)
C50 C49 N4 N3 -172.9(3)
O2 C20 N5 N6 -177.2(4)
C18 C20 N5 N6 2.5(4)
O2 C20 N5 C22 -4.1(7)
C18 C20 N5 C22 175.6(4)
C27 C22 N5 C20 19.1(7)
C23 C22 N5 C20 -159.7(4)
C27 C22 N5 N6 -168.2(4)
C23 C22 N5 N6 13.0(6)
C18 C19 N6 N5 1.2(5)
C21 C19 N6 N5 176.6(4)
C20 N5 N6 C19 -2.4(5)
C22 N5 N6 C19 -176.3(4)
N4 C46 O1 Fe1 -157.6(3)
C45 C46 O1 Fe1 22.7(5)
O2 Fe1 O1 C46 -150.5(2)
N1 Fe1 O1 C46 97.9(2)
N2 Fe1 O1 C46 -38.6(2)
N5 C20 O2 Fe1 167.0(3)
C18 C20 O2 Fe1 -12.6(6)
O1 Fe1 O2 C20 -95.2(3)
N1 Fe1 O2 C20 17.1(3)
N2 Fe1 O2 C20 154.6(3)
